data_1561244
loop_
_publ_author_name
'Feng, Si-si'
'Xie, Ling'
'Lu, Li-ping'
'Zhu, Miao-li'
'Su, Feng'

_publ_section_title
;
 The diversity of five metal--organic complexes based on an unsymmetrical
 biphenyl tetracarboxylate: Synthesis, structures, magnetism and
 luminescence
;
_journal_name_full 'Journal of Solid State Chemistry'
_journal_page_first 335
_journal_page_last 345
_journal_paper_doi 10.1016/j.jssc.2017.10.035
_journal_volume 258
_journal_year 2018
_chemical_formula_sum 'C32 H30 Cd4 O25'
_chemical_formula_weight 1264.16
_space_group_crystal_system monoclinic
_space_group_IT_number 14
_space_group_name_Hall '-P 2ybc'
_space_group_name_H-M_alt 'P 1 21/c 1'
_atom_sites_solution_hydrogens mixed
_cell_angle_alpha 90
_cell_angle_beta 125.53(2)
_cell_angle_gamma 90
_cell_formula_units_Z 4
_cell_length_a 12.530(3)
_cell_length_b 22.236(4)
_cell_length_c 16.595(6)
_cell_measurement_reflns_used 18268
_cell_measurement_temperature 100(2)
_cell_measurement_theta_max 28.96
_cell_measurement_theta_min 2.20
_cell_volume 3763(2)
_computing_cell_refinement 'Bruker SAINT (Bruker, 2000)'
_computing_data_collection 'HKL 2000 (Otwinowski et al., 1997)'
_computing_data_reduction 'HKL 2000 (Otwinowski et al., 1997)'
_computing_molecular_graphics 'Bruker SHELXTL'
_computing_publication_material 'Bruker SHELXTL'
_computing_structure_refinement 'SHELXL-2014/7 (Sheldrick, 2014)'
_computing_structure_solution 'SHELXS-97 (Sheldrick, 2008)'
_diffrn_ambient_temperature 100(2)
_diffrn_measured_fraction_theta_full 0.999
_diffrn_measured_fraction_theta_max 0.998
_diffrn_measurement_device_type mar555
_diffrn_measurement_method 'oscillation mode'
_diffrn_radiation_monochromator 'double crystal monochromator'
_diffrn_radiation_source 'synchrotron, 3W1A at BSRF'
_diffrn_radiation_type synchrotron
_diffrn_radiation_wavelength 0.7200
_diffrn_reflns_av_R_equivalents 0.0405
_diffrn_reflns_av_unetI/netI 0.0417
_diffrn_reflns_Laue_measured_fraction_full 0.999
_diffrn_reflns_Laue_measured_fraction_max 0.998
_diffrn_reflns_limit_h_max 0
_diffrn_reflns_limit_h_min -17
_diffrn_reflns_limit_k_max 30
_diffrn_reflns_limit_k_min -30
_diffrn_reflns_limit_l_max 22
_diffrn_reflns_limit_l_min -17
_diffrn_reflns_number 18000
_diffrn_reflns_point_group_measured_fraction_full 0.999
_diffrn_reflns_point_group_measured_fraction_max 0.998
_diffrn_reflns_theta_full 25.595
_diffrn_reflns_theta_max 29.375
_diffrn_reflns_theta_min 2.226
_exptl_absorpt_coefficient_mu 2.330
_exptl_absorpt_correction_T_max 0.8004
_exptl_absorpt_correction_T_min 0.6529
_exptl_absorpt_correction_type multi-scan
_exptl_absorpt_process_details sadabs
_exptl_crystal_colour colorless
_exptl_crystal_density_diffrn 2.232
_exptl_crystal_description bulk
_exptl_crystal_F_000 2456
_exptl_crystal_size_max 0.200
_exptl_crystal_size_mid 0.150
_exptl_crystal_size_min 0.100
_refine_diff_density_max 0.963
_refine_diff_density_min -1.804
_refine_diff_density_rms 0.221
_refine_ls_extinction_coef .
_refine_ls_extinction_method none
_refine_ls_goodness_of_fit_ref 1.022
_refine_ls_hydrogen_treatment constr
_refine_ls_matrix_type full
_refine_ls_number_parameters 550
_refine_ls_number_reflns 9944
_refine_ls_number_restraints 0
_refine_ls_restrained_S_all 1.022
_refine_ls_R_factor_all 0.0408
_refine_ls_R_factor_gt 0.0378
_refine_ls_shift/su_max 0.002
_refine_ls_shift/su_mean 0.000
_refine_ls_structure_factor_coef Fsqd
_refine_ls_weighting_details 'w=1/[\s^2^(Fo^2^)+(0.0780P)^2^+0.3852P] where P=(Fo^2^+2Fc^2^)/3'
_refine_ls_weighting_scheme calc
_refine_ls_wR_factor_gt 0.0997
_refine_ls_wR_factor_ref 0.1017
_reflns_Friedel_coverage 0.000
_reflns_Friedel_fraction_full .
_reflns_Friedel_fraction_max .
_reflns_number_gt 9124
_reflns_number_total 9944
_reflns_threshold_expression 'I > 2\s(I)'
_cod_data_source_file JSSC-2018-258-335.cif
_cod_data_source_block Complex5
_cod_original_cell_volume 3762.8(19)
_cod_original_sg_symbol_H-M 'P 21/c'
_cod_database_code 1561244
_shelx_space_group_comment
;
The symmetry employed for this shelxl refinement is uniquely defined
by the following loop, which should always be used as a source of
symmetry information in preference to the above space-group names.
They are only intended as comments.
;
_shelx_estimated_absorpt_t_min 0.653
_shelx_estimated_absorpt_t_max 0.800

loop_
_space_group_symop_operation_xyz
'x, y, z'
'-x, y+1/2, -z+1/2'
'-x, -y, -z'
'x, -y-1/2, z-1/2'

loop_
_atom_site_label
_atom_site_type_symbol
_atom_site_fract_x
_atom_site_fract_y
_atom_site_fract_z
_atom_site_U_iso_or_equiv
_atom_site_adp_type
_atom_site_occupancy
_atom_site_site_symmetry_order
_atom_site_calc_flag
_atom_site_refinement_flags_posn
_atom_site_refinement_flags_adp
_atom_site_refinement_flags_occupancy
_atom_site_disorder_assembly
_atom_site_disorder_group
Cd1 Cd -0.18068(2) 0.25971(2) 0.55999(2) 0.00668(6) Uani 1 1 d . . . . .
Cd2 Cd 0.21864(2) 0.20459(2) 0.75344(2) 0.00736(6) Uani 1 1 d . . . . .
Cd3 Cd 0.14043(2) 0.15753(2) 0.93206(2) 0.00734(6) Uani 1 1 d . . . . .
Cd4 Cd 0.36382(2) -0.01824(2) 1.01900(2) 0.00753(6) Uani 1 1 d . . . . .
O1 O -0.11702(19) 0.16923(9) 0.52071(14) 0.0096(4) Uani 1 1 d . . . . .
O2 O -0.19593(19) 0.16113(9) 0.60965(15) 0.0103(4) Uani 1 1 d . . . . .
O3 O 0.0822(2) 0.13716(9) 0.75474(16) 0.0137(4) Uani 1 1 d . . . . .
O4 O 0.0647(2) 0.06780(9) 0.84101(15) 0.0145(4) Uani 1 1 d . . . . .
O5 O 0.4005(2) 0.00645(9) 0.89378(15) 0.0125(4) Uani 1 1 d . . . . .
O6 O 0.3564(2) -0.08754(10) 0.90600(16) 0.0158(4) Uani 1 1 d . . . . .
O7 O 0.3240(2) 0.16238(9) 1.09620(15) 0.0134(4) Uani 1 1 d . . . . .
O8 O 0.3494(2) 0.08247(9) 1.02943(14) 0.0139(4) Uani 1 1 d . . . . .
O9 O 0.2359(2) 0.22942(9) 0.89465(14) 0.0102(4) Uani 1 1 d . . . . .
O10 O 0.1462(2) 0.28154(10) 0.95440(15) 0.0133(4) Uani 1 1 d . . . . .
O11 O 0.04433(19) 0.26876(9) 0.69578(15) 0.0105(4) Uani 1 1 d . . . . .
O12 O -0.06083(19) 0.35456(9) 0.64047(15) 0.0108(4) Uani 1 1 d . . . . .
O13 O 0.6148(2) 0.47409(9) 1.31098(16) 0.0158(4) Uani 1 1 d . . . . .
O14 O 0.60014(19) 0.39950(9) 1.39281(15) 0.0116(4) Uani 1 1 d . . . . .
O15 O 0.6262(2) 0.26151(9) 1.39699(15) 0.0113(4) Uani 1 1 d . . . . .
O16 O 0.80042(19) 0.30752(9) 1.42219(14) 0.0111(4) Uani 1 1 d . . . . .
O17 O -0.2799(2) 0.29452(9) 0.62883(16) 0.0138(4) Uani 1 1 d . . . . .
H17A H -0.2356 0.2981 0.6892 0.021 Uiso 1 1 d R U . . .
H17B H -0.3073 0.3281 0.6052 0.021 Uiso 1 1 d R U . . .
O18 O 0.1455(2) 0.16494(9) 0.60414(16) 0.0146(4) Uani 1 1 d . . . . .
H18A H 0.0668 0.1579 0.5661 0.022 Uiso 1 1 d R U . . .
H18B H 0.1697 0.1773 0.5706 0.022 Uiso 1 1 d R U . . .
O19 O 0.3642(2) 0.26230(9) 0.75480(16) 0.0136(4) Uani 1 1 d . . . . .
H19A H 0.4433 0.2555 0.7905 0.020 Uiso 1 1 d R U . . .
H19B H 0.3487 0.2801 0.7058 0.020 Uiso 1 1 d R U . . .
O20 O 0.3794(3) 0.14167(13) 0.8623(2) 0.0362(7) Uani 1 1 d . . . . .
H20A H 0.3626 0.1100 0.8781 0.054 Uiso 1 1 d R U . . .
H20B H 0.4530 0.1383 0.8752 0.054 Uiso 1 1 d R U . . .
O21 O -0.0776(2) 0.18970(10) 0.81479(16) 0.0145(4) Uani 1 1 d . . . . .
H21A H -0.1153 0.1754 0.7590 0.022 Uiso 1 1 d R U . . .
H21B H -0.1300 0.1897 0.8292 0.022 Uiso 1 1 d R U . . .
O22 O 0.0523(2) 0.13408(13) 1.01552(18) 0.0257(5) Uani 1 1 d . . . . .
H22A H -0.0242 0.1392 0.9955 0.039 Uiso 1 1 d R U . . .
H22B H 0.0682 0.0981 1.0274 0.039 Uiso 1 1 d R U . . .
O23 O 0.14439(19) -0.03452(9) 0.93494(14) 0.0105(4) Uani 1 1 d . . . . .
H23B H 0.1015 -0.0080 0.8941 0.016 Uiso 1 1 d R U . . .
H23A H 0.1126 -0.0668 0.9073 0.016 Uiso 1 1 d R U . . .
H24A H 0.8413 0.3259 0.8704 0.016 Uiso 1 1 d R U . . .
H24B H 0.9248 0.2956 0.8618 0.016 Uiso 1 1 d R U . . .
H25A H 0.1100 0.5052 0.5362 0.016 Uiso 1 1 d R U . . .
H25B H 0.2052 0.4876 0.6264 0.016 Uiso 1 1 d R U . . .
O24 O 0.8599(2) 0.31738(10) 0.83188(17) 0.0194(5) Uani 1 1 d . . . . .
O25 O 0.1295(3) 0.48036(13) 0.57944(19) 0.0308(6) Uani 1 1 d . . . . .
C1 C -0.1828(3) 0.03423(12) 0.4938(2) 0.0082(5) Uani 1 1 d . . . . .
C2 C -0.1186(2) 0.07111(12) 0.57811(19) 0.0065(4) Uani 1 1 d . . . . .
C3 C -0.0248(2) 0.04601(11) 0.67152(19) 0.0069(4) Uani 1 1 d . . . . .
C4 C 0.0070(3) -0.01507(12) 0.6802(2) 0.0088(5) Uani 1 1 d . . . . .
H12 H 0.0689 -0.0320 0.7437 0.011 Uiso 1 1 calc R U . . .
C5 C -0.0523(3) -0.05112(12) 0.5959(2) 0.0098(5) Uani 1 1 d . . . . .
H13 H -0.0283 -0.0922 0.6014 0.012 Uiso 1 1 calc R U . . .
C6 C -0.1467(3) -0.02656(13) 0.5037(2) 0.0102(5) Uani 1 1 d . . . . .
H14 H -0.1874 -0.0513 0.4464 0.012 Uiso 1 1 calc R U . . .
C7 C -0.2897(3) 0.05756(12) 0.39438(19) 0.0082(5) Uani 1 1 d . . . . .
C8 C -0.2918(2) 0.04366(12) 0.31139(19) 0.0080(5) Uani 1 1 d . . . . .
H4 H -0.2237 0.0197 0.3190 0.010 Uiso 1 1 calc R U . . .
C9 C -0.3921(2) 0.06438(11) 0.21766(19) 0.0071(5) Uani 1 1 d . . . . .
C10 C -0.4961(3) 0.09796(12) 0.20452(19) 0.0079(5) Uani 1 1 d . . . . .
C11 C -0.4949(3) 0.11047(12) 0.2878(2) 0.0099(5) Uani 1 1 d . . . . .
H7 H -0.5655 0.1324 0.2798 0.012 Uiso 1 1 calc R U . . .
C12 C -0.3926(3) 0.09147(12) 0.3816(2) 0.0104(5) Uani 1 1 d . . . . .
H6 H -0.3925 0.1015 0.4373 0.012 Uiso 1 1 calc R U . . .
C13 C -0.1468(3) 0.13788(13) 0.56916(19) 0.0097(5) Uani 1 1 d . . . . .
C14 C 0.0460(2) 0.08583(12) 0.76156(19) 0.0082(5) Uani 1 1 d . . . . .
C15 C 0.3829(3) -0.04840(13) 0.86606(19) 0.0098(5) Uani 1 1 d . . . . .
C16 C 0.3866(3) 0.11579(12) 1.1045(2) 0.0102(5) Uani 1 1 d . . . . .
C17 C 0.3465(2) 0.37181(12) 0.95834(19) 0.0078(5) Uani 1 1 d . . . . .
C18 C 0.2387(3) 0.33682(11) 0.88458(19) 0.0066(4) Uani 1 1 d . . . . .
C19 C 0.1575(2) 0.35931(12) 0.78705(19) 0.0066(4) Uani 1 1 d . . . . .
C20 C 0.1817(3) 0.41594(12) 0.7643(2) 0.0101(5) Uani 1 1 d . . . . .
H28 H 0.1247 0.4313 0.6990 0.012 Uiso 1 1 calc R U . . .
C21 C 0.2879(3) 0.44995(13) 0.8361(2) 0.0118(5) Uani 1 1 d . . . . .
H29 H 0.3048 0.4881 0.8200 0.014 Uiso 1 1 calc R U . . .
C22 C 0.3695(3) 0.42750(12) 0.9322(2) 0.0112(5) Uani 1 1 d . . . . .
H30 H 0.4427 0.4507 0.9813 0.013 Uiso 1 1 calc R U . . .
C23 C 0.4350(3) 0.35178(12) 1.06273(19) 0.0076(5) Uani 1 1 d . . . . .
C24 C 0.4779(3) 0.39360(12) 1.1392(2) 0.0095(5) Uani 1 1 d . . . . .
H22 H 0.4512 0.4344 1.1233 0.011 Uiso 1 1 calc R U . . .
C25 C 0.5588(2) 0.37607(12) 1.23780(19) 0.0076(5) Uani 1 1 d . . . . .
C26 C 0.5972(2) 0.31550(12) 1.26176(19) 0.0070(5) Uani 1 1 d . . . . .
C27 C 0.5582(3) 0.27442(12) 1.18663(19) 0.0091(5) Uani 1 1 d . . . . .
H19 H 0.5853 0.2337 1.2027 0.011 Uiso 1 1 calc R U . . .
C28 C 0.4800(3) 0.29223(12) 1.0879(2) 0.0095(5) Uani 1 1 d . . . . .
H20 H 0.4568 0.2640 1.0372 0.011 Uiso 1 1 calc R U . . .
C29 C 0.2036(2) 0.27912(12) 0.91315(19) 0.0078(5) Uani 1 1 d . . . . .
C30 C 0.0404(3) 0.32570(12) 0.70333(19) 0.0073(5) Uani 1 1 d . . . . .
C31 C 0.5947(3) 0.42037(12) 1.31823(19) 0.0090(5) Uani 1 1 d . . . . .
C32 C 0.6800(3) 0.29414(12) 1.36774(19) 0.0085(5) Uani 1 1 d . . . . .

loop_
_atom_site_aniso_label
_atom_site_aniso_U_11
_atom_site_aniso_U_22
_atom_site_aniso_U_33
_atom_site_aniso_U_23
_atom_site_aniso_U_13
_atom_site_aniso_U_12
Cd1 0.00768(10) 0.00542(10) 0.00401(10) 0.00018(6) 0.00173(8) 0.00035(6)
Cd2 0.00913(10) 0.00606(10) 0.00801(10) 0.00076(6) 0.00563(8) 0.00048(6)
Cd3 0.00919(10) 0.00799(10) 0.00417(10) -0.00052(6) 0.00349(8) -0.00117(6)
Cd4 0.00927(10) 0.00578(10) 0.00544(10) 0.00090(6) 0.00308(8) -0.00111(6)
O1 0.0128(9) 0.0085(9) 0.0075(9) 0.0028(7) 0.0058(8) -0.0006(7)
O2 0.0125(9) 0.0097(9) 0.0096(9) -0.0009(7) 0.0070(8) 0.0004(7)
O3 0.0151(9) 0.0100(9) 0.0173(10) -0.0023(8) 0.0101(9) -0.0044(8)
O4 0.0233(11) 0.0111(9) 0.0041(9) 0.0015(7) 0.0051(8) 0.0031(8)
O5 0.0167(10) 0.0109(9) 0.0085(9) -0.0020(7) 0.0065(8) -0.0037(8)
O6 0.0237(11) 0.0140(10) 0.0149(10) 0.0004(8) 0.0141(9) -0.0055(8)
O7 0.0138(9) 0.0109(9) 0.0099(9) 0.0035(7) 0.0038(8) 0.0028(7)
O8 0.0159(10) 0.0082(9) 0.0058(9) -0.0008(7) -0.0004(8) -0.0013(7)
O9 0.0167(10) 0.0060(8) 0.0063(8) 0.0002(7) 0.0058(8) 0.0011(7)
O10 0.0167(10) 0.0154(10) 0.0116(9) 0.0000(8) 0.0104(8) -0.0015(8)
O11 0.0117(9) 0.0062(9) 0.0084(9) -0.0006(7) 0.0029(8) 0.0006(7)
O12 0.0082(9) 0.0086(9) 0.0095(9) 0.0014(7) 0.0017(7) 0.0023(7)
O13 0.0186(10) 0.0073(9) 0.0140(10) -0.0009(8) 0.0051(9) 0.0013(8)
O14 0.0133(9) 0.0141(10) 0.0085(9) -0.0042(8) 0.0069(8) -0.0026(7)
O15 0.0118(9) 0.0116(10) 0.0096(9) 0.0027(7) 0.0056(8) 0.0002(7)
O16 0.0089(9) 0.0139(9) 0.0077(9) -0.0011(7) 0.0032(8) -0.0012(7)
O17 0.0200(10) 0.0098(9) 0.0150(10) -0.0011(8) 0.0121(9) -0.0004(7)
O18 0.0152(10) 0.0184(10) 0.0131(10) -0.0010(8) 0.0099(9) -0.0013(8)
O19 0.0100(9) 0.0171(10) 0.0127(10) 0.0045(8) 0.0061(8) -0.0011(7)
O20 0.0279(13) 0.0331(14) 0.061(2) 0.0379(14) 0.0339(14) 0.0226(11)
O21 0.0130(9) 0.0191(10) 0.0120(10) -0.0014(8) 0.0076(8) 0.0003(8)
O22 0.0182(11) 0.0436(15) 0.0209(12) 0.0135(11) 0.0145(10) 0.0116(10)
O23 0.0126(9) 0.0063(9) 0.0084(9) -0.0011(7) 0.0036(8) -0.0012(7)
O24 0.0234(11) 0.0193(11) 0.0163(11) -0.0005(9) 0.0120(9) 0.0049(9)
O25 0.0253(13) 0.0466(17) 0.0174(12) 0.0032(11) 0.0106(11) -0.0116(11)
C1 0.0088(11) 0.0085(11) 0.0080(11) 0.0001(9) 0.0053(10) -0.0003(9)
C2 0.0083(11) 0.0068(11) 0.0056(11) 0.0010(9) 0.0048(9) 0.0003(9)
C3 0.0086(11) 0.0066(11) 0.0045(11) 0.0010(9) 0.0033(9) -0.0005(9)
C4 0.0118(12) 0.0068(12) 0.0077(12) 0.0009(9) 0.0057(10) -0.0004(9)
C5 0.0129(12) 0.0078(11) 0.0083(12) 0.0008(10) 0.0060(10) -0.0002(9)
C6 0.0112(12) 0.0095(12) 0.0088(12) -0.0017(10) 0.0051(10) 0.0007(9)
C7 0.0093(11) 0.0069(11) 0.0063(11) -0.0005(9) 0.0032(10) -0.0011(9)
C8 0.0075(11) 0.0096(12) 0.0062(11) 0.0005(9) 0.0035(10) 0.0002(9)
C9 0.0070(11) 0.0073(11) 0.0043(11) -0.0010(9) 0.0017(9) -0.0028(9)
C10 0.0089(11) 0.0071(11) 0.0036(11) 0.0012(9) 0.0012(9) -0.0012(9)
C11 0.0108(11) 0.0089(12) 0.0094(12) 0.0003(10) 0.0056(10) 0.0013(9)
C12 0.0111(12) 0.0104(12) 0.0074(12) -0.0008(9) 0.0041(10) 0.0016(9)
C13 0.0078(11) 0.0087(12) 0.0073(12) -0.0011(9) 0.0014(10) 0.0017(9)
C14 0.0062(11) 0.0083(11) 0.0058(11) -0.0015(9) 0.0011(9) 0.0003(9)
C15 0.0072(11) 0.0137(12) 0.0049(11) -0.0002(9) 0.0015(9) -0.0010(9)
C16 0.0101(11) 0.0068(11) 0.0089(12) 0.0028(9) 0.0028(10) -0.0019(9)
C17 0.0079(11) 0.0095(12) 0.0035(11) -0.0014(9) 0.0018(9) 0.0005(9)
C18 0.0088(11) 0.0045(10) 0.0059(11) -0.0014(9) 0.0039(10) 0.0001(8)
C19 0.0077(11) 0.0062(11) 0.0054(11) -0.0012(9) 0.0035(9) 0.0001(9)
C20 0.0112(12) 0.0075(11) 0.0089(12) 0.0024(9) 0.0043(10) 0.0011(9)
C21 0.0142(12) 0.0072(11) 0.0117(13) 0.0010(10) 0.0062(11) -0.0019(10)
C22 0.0119(12) 0.0099(12) 0.0091(12) -0.0017(10) 0.0047(10) -0.0033(9)
C23 0.0080(11) 0.0088(11) 0.0041(11) 0.0000(9) 0.0024(9) -0.0023(9)
C24 0.0111(11) 0.0078(11) 0.0084(12) -0.0003(9) 0.0048(10) -0.0010(9)
C25 0.0079(11) 0.0080(11) 0.0047(11) -0.0022(9) 0.0023(9) -0.0004(9)
C26 0.0071(10) 0.0077(11) 0.0041(11) -0.0001(9) 0.0020(9) 0.0000(9)
C27 0.0100(11) 0.0081(11) 0.0068(12) -0.0001(9) 0.0035(10) 0.0011(9)
C28 0.0103(12) 0.0111(12) 0.0056(11) -0.0019(9) 0.0037(10) 0.0001(9)
C29 0.0068(11) 0.0076(11) 0.0039(11) 0.0001(9) 0.0002(9) -0.0027(9)
C30 0.0089(11) 0.0083(11) 0.0041(11) 0.0001(9) 0.0034(9) -0.0012(9)
C31 0.0085(11) 0.0098(12) 0.0071(11) -0.0042(9) 0.0036(10) 0.0005(9)
C32 0.0107(12) 0.0098(12) 0.0040(11) -0.0005(9) 0.0037(10) 0.0014(9)

loop_
_atom_type_symbol
_atom_type_description
_atom_type_scat_dispersion_real
_atom_type_scat_dispersion_imag
_atom_type_scat_source
C C 0.0033 0.0016 'International Tables Vol C Tables 4.2.6.8 and 6.1.1.4'
H H 0.0000 0.0000 'International Tables Vol C Tables 4.2.6.8 and 6.1.1.4'
Cd Cd -0.8075 1.2024 'International Tables Vol C Tables 4.2.6.8 and 6.1.1.4'
O O 0.0106 0.0060 'International Tables Vol C Tables 4.2.6.8 and 6.1.1.4'

loop_
_geom_angle_atom_site_label_1
_geom_angle_atom_site_label_2
_geom_angle_atom_site_label_3
_geom_angle
_geom_angle_site_symmetry_1
_geom_angle_site_symmetry_3
O17 Cd1 O15 94.30(8) . 1_454
O17 Cd1 O11 100.90(8) . .
O15 Cd1 O11 160.72(7) 1_454 .
O17 Cd1 O2 87.83(7) . .
O15 Cd1 O2 100.18(7) 1_454 .
O11 Cd1 O2 92.24(7) . .
O17 Cd1 O1 142.70(7) . .
O15 Cd1 O1 89.08(7) 1_454 .
O11 Cd1 O1 85.99(7) . .
O2 Cd1 O1 55.10(7) . .
O17 Cd1 O16 123.40(7) . 1_454
O15 Cd1 O16 55.51(7) 1_454 1_454
O11 Cd1 O16 105.68(7) . 1_454
O2 Cd1 O16 138.61(7) . 1_454
O1 Cd1 O16 88.67(7) . 1_454
O17 Cd1 O12 77.01(7) . .
O15 Cd1 O12 119.97(7) 1_454 .
O11 Cd1 O12 53.56(6) . .
O2 Cd1 O12 137.66(7) . .
O1 Cd1 O12 131.98(7) . .
O16 Cd1 O12 80.25(7) 1_454 .
O17 Cd1 C32 109.36(8) . 1_454
O15 Cd1 C32 27.79(8) 1_454 1_454
O11 Cd1 C32 133.48(8) . 1_454
O2 Cd1 C32 122.66(7) . 1_454
O1 Cd1 C32 90.32(7) . 1_454
O16 Cd1 C32 27.81(7) 1_454 1_454
O12 Cd1 C32 99.67(8) . 1_454
O19 Cd2 O20 90.26(9) . .
O19 Cd2 O18 92.51(8) . .
O20 Cd2 O18 103.97(11) . .
O19 Cd2 O3 174.21(8) . .
O20 Cd2 O3 84.82(9) . .
O18 Cd2 O3 85.73(8) . .
O19 Cd2 O9 105.17(8) . .
O20 Cd2 O9 79.62(10) . .
O18 Cd2 O9 162.02(7) . .
O3 Cd2 O9 76.98(8) . .
O19 Cd2 O11 102.80(8) . .
O20 Cd2 O11 155.68(9) . .
O18 Cd2 O11 95.97(8) . .
O3 Cd2 O11 82.88(8) . .
O9 Cd2 O11 77.20(7) . .
O22 Cd3 O9 147.11(9) . .
O22 Cd3 O7 78.34(9) . .
O9 Cd3 O7 88.19(8) . .
O22 Cd3 O4 92.26(9) . .
O9 Cd3 O4 119.95(7) . .
O7 Cd3 O4 123.16(7) . .
O22 Cd3 O21 80.40(8) . .
O9 Cd3 O21 95.82(8) . .
O7 Cd3 O21 146.25(8) . .
O4 Cd3 O21 83.43(8) . .
O22 Cd3 O3 136.42(8) . .
O9 Cd3 O3 70.44(7) . .
O7 Cd3 O3 139.44(7) . .
O4 Cd3 O3 52.15(7) . .
O21 Cd3 O3 72.17(7) . .
O22 Cd3 O8 97.96(8) . .
O9 Cd3 O8 96.64(7) . .
O7 Cd3 O8 51.42(7) . .
O4 Cd3 O8 75.46(7) . .
O21 Cd3 O8 158.77(7) . .
O3 Cd3 O8 96.02(7) . .
O22 Cd3 O10 97.49(8) . .
O9 Cd3 O10 50.61(7) . .
O7 Cd3 O10 82.34(7) . .
O4 Cd3 O10 154.18(7) . .
O21 Cd3 O10 74.77(7) . .
O3 Cd3 O10 106.82(6) . .
O8 Cd3 O10 126.22(6) . .
O14 Cd4 O8 139.52(8) 2_647 .
O14 Cd4 O23 89.06(7) 2_647 .
O8 Cd4 O23 94.75(7) . .
O14 Cd4 O6 83.47(8) 2_647 .
O8 Cd4 O6 136.97(7) . .
O23 Cd4 O6 86.23(8) . .
O14 Cd4 O5 89.14(7) 2_647 3_657
O8 Cd4 O5 88.33(7) . 3_657
O23 Cd4 O5 176.81(7) . 3_657
O6 Cd4 O5 90.95(7) . 3_657
O14 Cd4 O5 132.93(7) 2_647 .
O8 Cd4 O5 84.55(8) . .
O23 Cd4 O5 105.82(7) . .
O6 Cd4 O5 54.27(7) . .
O5 Cd4 O5 73.61(8) 3_657 .
C13 O1 Cd1 91.26(16) . .
C13 O2 Cd1 91.75(17) . .
C14 O3 Cd2 155.20(19) . .
C14 O3 Cd3 86.32(16) . .
Cd2 O3 Cd3 100.09(8) . .
C14 O4 Cd3 99.37(17) . .
C15 O5 Cd4 102.30(16) . 3_657
C15 O5 Cd4 90.76(16) . .
Cd4 O5 Cd4 106.39(8) 3_657 .
C15 O6 Cd4 93.80(17) . .
C16 O7 Cd3 102.63(17) . .
C16 O8 Cd4 130.30(18) . .
C16 O8 Cd3 84.43(16) . .
Cd4 O8 Cd3 131.07(8) . .
C29 O9 Cd3 104.55(17) . .
C29 O9 Cd2 126.93(17) . .
Cd3 O9 Cd2 110.83(8) . .
C29 O10 Cd3 82.11(16) . .
C30 O11 Cd2 131.00(17) . .
C30 O11 Cd1 94.85(15) . .
Cd2 O11 Cd1 131.01(9) . .
C30 O12 Cd1 90.92(16) . .
C31 O14 Cd4 102.35(17) . 2_657
C32 O15 Cd1 91.70(16) . 1_656
C32 O16 Cd1 89.58(16) . 1_656
Cd1 O17 H17A 118.1 . .
Cd1 O17 H17B 105.7 . .
H17A O17 H17B 107.2 . .
Cd2 O18 H18A 117.2 . .
Cd2 O18 H18B 122.6 . .
H18A O18 H18B 107.2 . .
Cd2 O19 H19A 122.8 . .
Cd2 O19 H19B 123.3 . .
H19A O19 H19B 107.2 . .
Cd2 O20 H20A 121.0 . .
Cd2 O20 H20B 127.8 . .
H20A O20 H20B 107.2 . .
Cd3 O21 H21A 116.4 . .
Cd3 O21 H21B 119.9 . .
H21A O21 H21B 107.2 . .
Cd3 O22 H22A 126.0 . .
Cd3 O22 H22B 103.6 . .
H22A O22 H22B 107.2 . .
Cd4 O23 H23B 111.7 . .
Cd4 O23 H23A 120.2 . .
H23B O23 H23A 107.2 . .
H24A O24 H24B 107.1 . .
H25A O25 H25B 106.9 . .
C2 C1 C6 119.2(2) . .
C2 C1 C7 121.8(2) . .
C6 C1 C7 119.1(2) . .
C1 C2 C3 119.6(2) . .
C1 C2 C13 120.7(2) . .
C3 C2 C13 119.7(2) . .
C4 C3 C2 120.3(2) . .
C4 C3 C14 120.0(2) . .
C2 C3 C14 119.6(2) . .
C5 C4 C3 120.0(2) . .
C5 C4 H12 120.0 . .
C3 C4 H12 120.0 . .
C6 C5 C4 119.7(3) . .
C6 C5 H13 120.2 . .
C4 C5 H13 120.2 . .
C5 C6 C1 121.1(3) . .
C5 C6 H14 119.5 . .
C1 C6 H14 119.5 . .
C8 C7 C12 118.8(2) . .
C8 C7 C1 120.3(2) . .
C12 C7 C1 120.8(2) . .
C9 C8 C7 121.1(2) . .
C9 C8 H4 119.5 . .
C7 C8 H4 119.5 . .
C8 C9 C10 120.2(2) . .
C8 C9 C15 116.8(2) . 3_556
C10 C9 C15 123.0(2) . 3_556
C11 C10 C9 118.4(2) . .
C11 C10 C16 118.9(2) . 1_454
C9 C10 C16 122.5(2) . 1_454
C12 C11 C10 121.3(3) . .
C12 C11 H7 119.3 . .
C10 C11 H7 119.3 . .
C11 C12 C7 120.2(3) . .
C11 C12 H6 119.9 . .
C7 C12 H6 119.9 . .
O2 C13 O1 121.8(3) . .
O2 C13 C2 120.7(2) . .
O1 C13 C2 117.5(2) . .
O3 C14 O4 121.6(2) . .
O3 C14 C3 118.7(2) . .
O4 C14 C3 119.6(2) . .
O6 C15 O5 121.2(3) . .
O6 C15 C9 120.8(3) . 3_556
O5 C15 C9 118.0(2) . 3_556
O7 C16 O8 121.2(3) . .
O7 C16 C10 119.2(3) . 1_656
O8 C16 C10 119.6(2) . 1_656
C22 C17 C18 119.0(2) . .
C22 C17 C23 118.7(2) . .
C18 C17 C23 122.3(2) . .
C19 C18 C17 119.1(2) . .
C19 C18 C29 120.7(2) . .
C17 C18 C29 119.9(2) . .
C20 C19 C18 120.3(2) . .
C20 C19 C30 116.5(2) . .
C18 C19 C30 123.2(2) . .
C21 C20 C19 120.7(3) . .
C21 C20 H28 119.7 . .
C19 C20 H28 119.7 . .
C20 C21 C22 119.2(3) . .
C20 C21 H29 120.4 . .
C22 C21 H29 120.4 . .
C21 C22 C17 121.7(3) . .
C21 C22 H30 119.1 . .
C17 C22 H30 119.1 . .
C28 C23 C24 118.6(2) . .
C28 C23 C17 121.9(2) . .
C24 C23 C17 119.4(2) . .
C25 C24 C23 120.9(2) . .
C25 C24 H22 119.6 . .
C23 C24 H22 119.6 . .
C24 C25 C26 119.8(2) . .
C24 C25 C31 120.0(2) . .
C26 C25 C31 120.0(2) . .
C27 C26 C25 119.5(2) . .
C27 C26 C32 119.1(2) . .
C25 C26 C32 121.4(2) . .
C26 C27 C28 120.7(2) . .
C26 C27 H19 119.6 . .
C28 C27 H19 119.6 . .
C27 C28 C23 120.3(2) . .
C27 C28 H20 119.8 . .
C23 C28 H20 119.8 . .
O10 C29 O9 122.3(2) . .
O10 C29 C18 119.9(2) . .
O9 C29 C18 117.9(2) . .
O12 C30 O11 120.3(2) . .
O12 C30 C19 119.0(2) . .
O11 C30 C19 120.7(2) . .
O13 C31 O14 122.7(3) . .
O13 C31 C25 121.2(3) . .
O14 C31 C25 116.1(2) . .
O15 C32 O16 122.8(2) . .
O15 C32 C26 118.0(2) . .
O16 C32 C26 119.1(2) . .
O15 C32 Cd1 60.52(14) . 1_656
O16 C32 Cd1 62.61(14) . 1_656
C26 C32 Cd1 176.55(19) . 1_656

loop_
_geom_bond_atom_site_label_1
_geom_bond_atom_site_label_2
_geom_bond_distance
_geom_bond_site_symmetry_2
Cd1 O17 2.258(2) .
Cd1 O15 2.359(2) 1_454
Cd1 O11 2.384(2) .
Cd1 O2 2.388(2) .
Cd1 O1 2.390(2) .
Cd1 O16 2.405(2) 1_454
Cd1 O12 2.481(2) .
Cd1 C32 2.709(3) 1_454
Cd2 O19 2.220(2) .
Cd2 O20 2.247(2) .
Cd2 O18 2.262(2) .
Cd2 O3 2.284(2) .
Cd2 O9 2.292(2) .
Cd2 O11 2.301(2) .
Cd3 O22 2.277(2) .
Cd3 O9 2.288(2) .
Cd3 O7 2.332(2) .
Cd3 O4 2.345(2) .
Cd3 O21 2.363(2) .
Cd3 O3 2.627(2) .
Cd3 O8 2.709(2) .
Cd3 O10 2.777(2) .
Cd4 O14 2.219(2) 2_647
Cd4 O8 2.261(2) .
Cd4 O23 2.276(2) .
Cd4 O6 2.387(2) .
Cd4 O5 2.432(2) 3_657
Cd4 O5 2.438(2) .
O1 C13 1.273(3) .
O2 C13 1.257(3) .
O3 C14 1.257(3) .
O4 C14 1.263(3) .
O5 C15 1.277(3) .
O5 Cd4 2.432(2) 3_657
O6 C15 1.250(3) .
O7 C16 1.258(3) .
O8 C16 1.282(3) .
O9 C29 1.274(3) .
O10 C29 1.249(3) .
O11 C30 1.276(3) .
O12 C30 1.253(3) .
O13 C31 1.241(3) .
O14 C31 1.286(3) .
O14 Cd4 2.219(2) 2_657
O15 C32 1.264(3) .
O15 Cd1 2.359(2) 1_656
O16 C32 1.264(3) .
O16 Cd1 2.405(2) 1_656
O17 H17A 0.8200 .
O17 H17B 0.8200 .
O18 H18A 0.8200 .
O18 H18B 0.8201 .
O19 H19A 0.8201 .
O19 H19B 0.8200 .
O20 H20A 0.8200 .
O20 H20B 0.8200 .
O21 H21A 0.8200 .
O21 H21B 0.8200 .
O22 H22A 0.8201 .
O22 H22B 0.8200 .
O23 H23B 0.8201 .
O23 H23A 0.8200 .
O24 H24A 0.8201 .
O24 H24B 0.8204 .
O25 H25A 0.8218 .
O25 H25B 0.8211 .
C1 C2 1.403(4) .
C1 C6 1.404(4) .
C1 C7 1.489(4) .
C2 C3 1.406(3) .
C2 C13 1.513(4) .
C3 C4 1.399(4) .
C3 C14 1.504(4) .
C4 C5 1.395(4) .
C4 H12 0.9500 .
C5 C6 1.391(4) .
C5 H13 0.9500 .
C6 H14 0.9500 .
C7 C8 1.397(4) .
C7 C12 1.400(4) .
C8 C9 1.393(3) .
C8 H4 0.9500 .
C9 C10 1.405(4) .
C9 C15 1.502(4) 3_556
C10 C11 1.401(4) .
C10 C16 1.496(4) 1_454
C11 C12 1.388(4) .
C11 H7 0.9500 .
C12 H6 0.9500 .
C15 C9 1.502(4) 3_556
C16 C10 1.496(4) 1_656
C17 C22 1.396(4) .
C17 C18 1.417(3) .
C17 C23 1.482(4) .
C18 C19 1.411(4) .
C18 C29 1.519(4) .
C19 C20 1.397(4) .
C19 C30 1.508(4) .
C20 C21 1.385(4) .
C20 H28 0.9500 .
C21 C22 1.395(4) .
C21 H29 0.9500 .
C22 H30 0.9500 .
C23 C28 1.404(4) .
C23 C24 1.404(4) .
C24 C25 1.389(4) .
C24 H22 0.9500 .
C25 C26 1.408(4) .
C25 C31 1.502(4) .
C26 C27 1.386(4) .
C26 C32 1.508(4) .
C27 C28 1.392(4) .
C27 H19 0.9500 .
C28 H20 0.9500 .
C32 Cd1 2.709(3) 1_656

loop_
_geom_torsion_atom_site_label_1
_geom_torsion_atom_site_label_2
_geom_torsion_atom_site_label_3
_geom_torsion_atom_site_label_4
_geom_torsion
_geom_torsion_site_symmetry_1
_geom_torsion_site_symmetry_2
_geom_torsion_site_symmetry_3
_geom_torsion_site_symmetry_4
C6 C1 C2 C3 -3.5(4) . . . .
C7 C1 C2 C3 175.5(2) . . . .
C6 C1 C2 C13 174.9(2) . . . .
C7 C1 C2 C13 -6.1(4) . . . .
C1 C2 C3 C4 1.6(4) . . . .
C13 C2 C3 C4 -176.8(2) . . . .
C1 C2 C3 C14 178.7(2) . . . .
C13 C2 C3 C14 0.3(4) . . . .
C2 C3 C4 C5 1.5(4) . . . .
C14 C3 C4 C5 -175.7(2) . . . .
C3 C4 C5 C6 -2.5(4) . . . .
C4 C5 C6 C1 0.5(4) . . . .
C2 C1 C6 C5 2.5(4) . . . .
C7 C1 C6 C5 -176.5(2) . . . .
C2 C1 C7 C8 134.9(3) . . . .
C6 C1 C7 C8 -46.1(4) . . . .
C2 C1 C7 C12 -47.9(4) . . . .
C6 C1 C7 C12 131.1(3) . . . .
C12 C7 C8 C9 1.8(4) . . . .
C1 C7 C8 C9 179.1(2) . . . .
C7 C8 C9 C10 -2.4(4) . . . .
C7 C8 C9 C15 178.3(2) . . . 3_556
C8 C9 C10 C11 0.8(4) . . . .
C15 C9 C10 C11 -179.9(2) 3_556 . . .
C8 C9 C10 C16 -173.4(2) . . . 1_454
C15 C9 C10 C16 5.9(4) 3_556 . . 1_454
C9 C10 C11 C12 1.3(4) . . . .
C16 C10 C11 C12 175.7(3) 1_454 . . .
C10 C11 C12 C7 -1.9(4) . . . .
C8 C7 C12 C11 0.3(4) . . . .
C1 C7 C12 C11 -176.9(2) . . . .
Cd1 O2 C13 O1 -2.8(3) . . . .
Cd1 O2 C13 C2 176.2(2) . . . .
Cd1 O1 C13 O2 2.8(3) . . . .
Cd1 O1 C13 C2 -176.2(2) . . . .
C1 C2 C13 O2 117.2(3) . . . .
C3 C2 C13 O2 -64.4(3) . . . .
C1 C2 C13 O1 -63.8(3) . . . .
C3 C2 C13 O1 114.6(3) . . . .
Cd2 O3 C14 O4 99.2(5) . . . .
Cd3 O3 C14 O4 -7.1(3) . . . .
Cd2 O3 C14 C3 -82.8(5) . . . .
Cd3 O3 C14 C3 171.0(2) . . . .
Cd3 O4 C14 O3 8.0(3) . . . .
Cd3 O4 C14 C3 -170.0(2) . . . .
C4 C3 C14 O3 137.0(3) . . . .
C2 C3 C14 O3 -40.2(4) . . . .
C4 C3 C14 O4 -44.9(4) . . . .
C2 C3 C14 O4 137.9(3) . . . .
Cd4 O6 C15 O5 -0.7(3) . . . .
Cd4 O6 C15 C9 -179.4(2) . . . 3_556
Cd4 O5 C15 O6 107.7(3) 3_657 . . .
Cd4 O5 C15 O6 0.7(3) . . . .
Cd4 O5 C15 C9 -73.7(2) 3_657 . . 3_556
Cd4 O5 C15 C9 179.4(2) . . . 3_556
Cd3 O7 C16 O8 6.0(3) . . . .
Cd3 O7 C16 C10 -171.8(2) . . . 1_656
Cd4 O8 C16 O7 -146.5(2) . . . .
Cd3 O8 C16 O7 -5.0(3) . . . .
Cd4 O8 C16 C10 31.3(4) . . . 1_656
Cd3 O8 C16 C10 172.8(2) . . . 1_656
C22 C17 C18 C19 -0.1(4) . . . .
C23 C17 C18 C19 179.0(2) . . . .
C22 C17 C18 C29 -173.9(2) . . . .
C23 C17 C18 C29 5.3(4) . . . .
C17 C18 C19 C20 -1.5(4) . . . .
C29 C18 C19 C20 172.2(2) . . . .
C17 C18 C19 C30 -179.9(2) . . . .
C29 C18 C19 C30 -6.2(4) . . . .
C18 C19 C20 C21 2.2(4) . . . .
C30 C19 C20 C21 -179.3(2) . . . .
C19 C20 C21 C22 -1.2(4) . . . .
C20 C21 C22 C17 -0.5(4) . . . .
C18 C17 C22 C21 1.2(4) . . . .
C23 C17 C22 C21 -178.0(3) . . . .
C22 C17 C23 C28 -138.2(3) . . . .
C18 C17 C23 C28 42.6(4) . . . .
C22 C17 C23 C24 40.4(4) . . . .
C18 C17 C23 C24 -138.8(3) . . . .
C28 C23 C24 C25 -2.6(4) . . . .
C17 C23 C24 C25 178.7(2) . . . .
C23 C24 C25 C26 -0.8(4) . . . .
C23 C24 C25 C31 -175.1(2) . . . .
C24 C25 C26 C27 2.7(4) . . . .
C31 C25 C26 C27 176.9(2) . . . .
C24 C25 C26 C32 -177.3(2) . . . .
C31 C25 C26 C32 -3.0(4) . . . .
C25 C26 C27 C28 -1.0(4) . . . .
C32 C26 C27 C28 178.9(2) . . . .
C26 C27 C28 C23 -2.5(4) . . . .
C24 C23 C28 C27 4.3(4) . . . .
C17 C23 C28 C27 -177.1(2) . . . .
Cd3 O10 C29 O9 -6.2(2) . . . .
Cd3 O10 C29 C18 174.6(2) . . . .
Cd3 O9 C29 O10 7.8(3) . . . .
Cd2 O9 C29 O10 138.7(2) . . . .
Cd3 O9 C29 C18 -173.03(18) . . . .
Cd2 O9 C29 C18 -42.1(3) . . . .
C19 C18 C29 O10 -97.6(3) . . . .
C17 C18 C29 O10 76.1(3) . . . .
C19 C18 C29 O9 83.2(3) . . . .
C17 C18 C29 O9 -103.2(3) . . . .
Cd1 O12 C30 O11 6.1(3) . . . .
Cd1 O12 C30 C19 -174.6(2) . . . .
Cd2 O11 C30 O12 154.82(19) . . . .
Cd1 O11 C30 O12 -6.3(3) . . . .
Cd2 O11 C30 C19 -24.5(4) . . . .
Cd1 O11 C30 C19 174.4(2) . . . .
C20 C19 C30 O12 -36.5(4) . . . .
C18 C19 C30 O12 142.0(3) . . . .
C20 C19 C30 O11 142.8(3) . . . .
C18 C19 C30 O11 -38.7(4) . . . .
Cd4 O14 C31 O13 3.8(3) 2_657 . . .
Cd4 O14 C31 C25 -174.73(18) 2_657 . . .
C24 C25 C31 O13 -36.9(4) . . . .
C26 C25 C31 O13 148.8(3) . . . .
C24 C25 C31 O14 141.6(3) . . . .
C26 C25 C31 O14 -32.6(4) . . . .
Cd1 O15 C32 O16 6.4(3) 1_656 . . .
Cd1 O15 C32 C26 -176.4(2) 1_656 . . .
Cd1 O16 C32 O15 -6.2(3) 1_656 . . .
Cd1 O16 C32 C26 176.6(2) 1_656 . . .
C27 C26 C32 O15 -71.2(3) . . . .
C25 C26 C32 O15 108.7(3) . . . .
C27 C26 C32 O16 106.1(3) . . . .
C25 C26 C32 O16 -73.9(3) . . . .
